data_7036624
loop_
_publ_author_name
'Casula, Arianna'
'Nairi, Valentina'
'Fern\'andez-Moreira, Vanesa'
'Laguna, Antonio'
'Lippolis, Vito'
'Garau, Alessandra'
'Gimeno, M Concepci\'on'

_publ_section_title
;
 Re(i) derivatives functionalised with thioether crowns containing the
 1,10-phenanthroline subunit as a new class of chemosensors.
;
_journal_issue 42
_journal_name_full 'Dalton transactions (Cambridge, England : 2003)'
_journal_page_first 18506
_journal_page_last 18517
_journal_paper_doi 10.1039/c5dt02723c
_journal_volume 44
_journal_year 2015
_chemical_formula_sum 'C31.5 H32 F3 N3 O7.5 Re S4'
_chemical_formula_weight 944.04
_chemical_name_systematic
; 
 ? 
;
_space_group_IT_number 14
_symmetry_cell_setting monoclinic
_symmetry_space_group_name_Hall '-P 2yn'
_symmetry_space_group_name_H-M 'P 1 21/n 1'
_atom_sites_solution_hydrogens geom
_atom_sites_solution_primary direct
_atom_sites_solution_secondary difmap
_audit_creation_method SHELXL-97
_audit_update_record
;
2015-09-04 deposited with the CCDC.
2015-09-23 downloaded from the CCDC.
;
_cell_angle_alpha 90.00
_cell_angle_beta 96.20(3)
_cell_angle_gamma 90.00
_cell_formula_units_Z 4
_cell_length_a 8.3797(17)
_cell_length_b 17.271(4)
_cell_length_c 24.802(5)
_cell_measurement_reflns_used 7399
_cell_measurement_temperature 100(2)
_cell_measurement_theta_max 28.4780
_cell_measurement_theta_min 4.3070
_cell_volume 3568.5(13)
_computing_cell_refinement
;
CrysAlisPro, Agilent Technologies,
Version 1.171.36.28 (release 01-02-2013 CrysAlis171 .NET)
(compiled Feb  1 2013,16:14:44)
;
_computing_data_collection
;
CrysAlisPro, Agilent Technologies,
Version 1.171.36.28 (release 01-02-2013 CrysAlis171 .NET)
(compiled Feb  1 2013,16:14:44)
;
_computing_data_reduction
;
CrysAlisPro, Agilent Technologies,
Version 1.171.36.28 (release 01-02-2013 CrysAlis171 .NET)
(compiled Feb  1 2013,16:14:44)
;
_computing_molecular_graphics XP
_computing_publication_material XCIF
_computing_structure_refinement 'SHELXL-97 (Sheldrick, 1997)'
_computing_structure_solution 'SHELXS-97 (Sheldrick, 1990)'
_diffrn_ambient_temperature 100(2)
_diffrn_detector_area_resol_mean 16.06
_diffrn_measured_fraction_theta_full 0.993
_diffrn_measured_fraction_theta_max 0.993
_diffrn_measurement_device_type 'Xcalibur, Sapphire3'
_diffrn_measurement_method '\w rotations'
_diffrn_radiation_monochromator graphite
_diffrn_radiation_source 'fine-focus sealed tube'
_diffrn_radiation_type MoK\a
_diffrn_radiation_wavelength 0.71073
_diffrn_reflns_av_R_equivalents 0.0925
_diffrn_reflns_av_sigmaI/netI 0.0778
_diffrn_reflns_limit_h_max 10
_diffrn_reflns_limit_h_min -10
_diffrn_reflns_limit_k_max 20
_diffrn_reflns_limit_k_min -20
_diffrn_reflns_limit_l_max 30
_diffrn_reflns_limit_l_min -30
_diffrn_reflns_number 28191
_diffrn_reflns_theta_full 25.50
_diffrn_reflns_theta_max 25.50
_diffrn_reflns_theta_min 4.30
_exptl_absorpt_coefficient_mu 3.707
_exptl_absorpt_correction_T_max 0.8364
_exptl_absorpt_correction_T_min 0.5099
_exptl_absorpt_correction_type multi-scan
_exptl_absorpt_process_details
;
CrysAlisPro, Agilent Technologies,
Version 1.171.36.28 (release 01-02-2013 CrysAlis171 .NET)
(compiled Feb  1 2013,16:14:44)
Empirical absorption correction using spherical harmonics,
 implemented in SCALE3 ABSPACK scaling algorithm.
;
_exptl_crystal_colour yellow
_exptl_crystal_density_diffrn 1.757
_exptl_crystal_density_method 'not measured'
_exptl_crystal_description needle
_exptl_crystal_F_000 1872
_exptl_crystal_size_max 0.21
_exptl_crystal_size_mid 0.06
_exptl_crystal_size_min 0.05
_refine_diff_density_max 4.562
_refine_diff_density_min -2.370
_refine_diff_density_rms 0.264
_refine_ls_extinction_method none
_refine_ls_goodness_of_fit_ref 1.244
_refine_ls_hydrogen_treatment constr
_refine_ls_matrix_type full
_refine_ls_number_parameters 448
_refine_ls_number_reflns 6584
_refine_ls_number_restraints 89
_refine_ls_restrained_S_all 1.237
_refine_ls_R_factor_all 0.1040
_refine_ls_R_factor_gt 0.0853
_refine_ls_shift/su_max 0.000
_refine_ls_shift/su_mean 0.000
_refine_ls_structure_factor_coef Fsqd
_refine_ls_weighting_details 'calc w=1/[\s^2^(Fo^2^)+(0.0787P)^2^+48.8192P] where P=(Fo^2^+2Fc^2^)/3'
_refine_ls_weighting_scheme calc
_refine_ls_wR_factor_gt 0.1867
_refine_ls_wR_factor_ref 0.1953
_reflns_number_gt 5487
_reflns_number_total 6584
_reflns_threshold_expression >2sigma(I)
_cod_data_source_file c5dt02723c2.cif
_cod_data_source_block added_by_encifer
_cod_depositor_comments
;
The following automatic conversions were performed:

'_symmetry_cell_setting' value 'Monoclinic' changed to 'monoclinic'
according to
/usr/data/users/saulius/crontab/automatic-downloads/rss-feeds/RSC/lib/dictionaries/cif_core.dic
dictionary named 'cif_core.dic' version 2.4.2 from 2011-04-26.

Automatic conversion script
Id: cif_fix_values 3271 2015-04-21 07:52:19Z andrius 

 Adding full bibliography for 7036621--7036627.cif.
;
_cod_original_sg_symbol_H-M P2(1)/n
_cod_original_formula_sum 'C31.50 H32 F3 N3 O7.50 Re S4'
_cod_database_code 7036624

loop_
_symmetry_equiv_pos_as_xyz
'x, y, z'
'-x+1/2, y+1/2, -z+1/2'
'-x, -y, -z'
'x-1/2, -y-1/2, z-1/2'

loop_
_atom_site_label
_atom_site_type_symbol
_atom_site_fract_x
_atom_site_fract_y
_atom_site_fract_z
_atom_site_U_iso_or_equiv
_atom_site_adp_type
_atom_site_occupancy
_atom_site_symmetry_multiplicity
_atom_site_calc_flag
_atom_site_refinement_flags
Re1 Re 0.57837(5) 0.91686(3) 0.162747(19) 0.01181(18) Uani 1 1 d .
C1 C 0.5591(14) 0.8624(8) 0.0942(5) 0.018(3) Uani 1 1 d U
O1 O 0.5525(10) 0.8288(5) 0.0540(3) 0.0187(19) Uani 1 1 d U
C2 C 0.7554(13) 0.8476(7) 0.1859(5) 0.014(2) Uani 1 1 d U
O2 O 0.8581(10) 0.8071(5) 0.1991(4) 0.024(2) Uani 1 1 d U
C3 C 0.7320(13) 0.9839(8) 0.1341(5) 0.016(3) Uani 1 1 d U
O3 O 0.8255(9) 1.0242(5) 0.1186(3) 0.0193(19) Uani 1 1 d U
N1 N 0.6090(10) 0.9817(6) 0.2399(4) 0.011(2) Uani 1 1 d .
C4 C 0.6103(13) 1.0592(7) 0.2411(5) 0.016(3) Uani 1 1 d U
H4 H 0.5958 1.0863 0.2076 0.020 Uiso 1 1 calc R
C5 C 0.6315(15) 1.1016(7) 0.2882(5) 0.021(3) Uani 1 1 d U
H5 H 0.6285 1.1566 0.2871 0.025 Uiso 1 1 calc R
C6 C 0.6575(16) 1.0630(8) 0.3374(6) 0.025(3) Uani 1 1 d U
H6 H 0.6730 1.0910 0.3705 0.030 Uiso 1 1 calc R
C7 C 0.6602(16) 0.9834(8) 0.3373(5) 0.024(3) Uani 1 1 d U
H7 H 0.6788 0.9553 0.3703 0.029 Uiso 1 1 calc R
C8 C 0.6354(15) 0.9452(8) 0.2882(6) 0.023(3) Uani 1 1 d U
H8 H 0.6369 0.8902 0.2884 0.028 Uiso 1 1 calc R
N2 N 0.3640(10) 0.9929(5) 0.1511(4) 0.0084(19) Uani 1 1 d U
N3 N 0.3912(10) 0.8553(6) 0.2020(4) 0.011(2) Uani 1 1 d .
S1 S 0.2517(3) 1.03169(17) 0.00857(12) 0.0147(6) Uani 1 1 d .
S2 S 0.0051(4) 0.8173(2) 0.05329(14) 0.0209(7) Uani 1 1 d .
S3 S 0.3335(4) 0.6535(2) 0.15126(16) 0.0290(8) Uani 1 1 d .
C9 C 0.3309(13) 1.0511(7) 0.1170(5) 0.012(2) Uani 1 1 d U
C10 C 0.2142(13) 1.1053(7) 0.1255(5) 0.011(2) Uani 1 1 d U
H10 H 0.1958 1.1474 0.1010 0.013 Uiso 1 1 calc R
C11 C 0.1235(14) 1.0994(7) 0.1690(5) 0.014(2) Uani 1 1 d U
H11 H 0.0481 1.1383 0.1758 0.017 Uiso 1 1 calc R
C12 C 0.1472(13) 1.0336(7) 0.2026(5) 0.013(2) Uani 1 1 d U
C13 C 0.0510(13) 1.0145(8) 0.2453(5) 0.016(2) Uani 1 1 d U
H13 H -0.0265 1.0507 0.2548 0.019 Uiso 1 1 calc R
C14 C 0.0674(14) 0.9469(8) 0.2722(5) 0.019(2) Uani 1 1 d U
H14 H 0.0041 0.9370 0.3011 0.023 Uiso 1 1 calc R
C15 C 0.1779(14) 0.8902(8) 0.2581(5) 0.018(2) Uani 1 1 d U
C16 C 0.1833(13) 0.8126(9) 0.2776(5) 0.024(3) Uani 1 1 d U
H16 H 0.1213 0.7977 0.3057 0.028 Uiso 1 1 calc R
C17 C 0.2776(14) 0.7604(8) 0.2556(5) 0.021(3) Uani 1 1 d U
H17 H 0.2741 0.7077 0.2664 0.026 Uiso 1 1 calc R
C18 C 0.3817(13) 0.7825(8) 0.2167(5) 0.018(3) Uani 1 1 d U
C19 C 0.2829(13) 0.9079(7) 0.2195(5) 0.012(2) Uani 1 1 d U
C20 C 0.2691(13) 0.9808(7) 0.1922(5) 0.013(2) Uani 1 1 d U
C21 C 0.4047(13) 1.0529(8) 0.0640(5) 0.014(2) Uani 1 1 d U
H21A H 0.4918 1.0140 0.0648 0.017 Uiso 1 1 calc R
H21B H 0.4514 1.1046 0.0586 0.017 Uiso 1 1 calc R
C22 C 0.2006(14) 0.9307(7) 0.0142(5) 0.016(3) Uani 1 1 d U
H22A H 0.1278 0.9164 -0.0184 0.019 Uiso 1 1 calc R
H22B H 0.3001 0.9000 0.0134 0.019 Uiso 1 1 calc R
C23 C 0.1209(15) 0.9061(8) 0.0643(5) 0.022(3) Uani 1 1 d U
H23A H 0.0491 0.9481 0.0742 0.026 Uiso 1 1 calc R
H23B H 0.2049 0.8985 0.0952 0.026 Uiso 1 1 calc R
C24 C 0.0936(16) 0.7563(9) 0.1089(6) 0.029(3) Uani 1 1 d U
H24A H 0.1205 0.7890 0.1415 0.035 Uiso 1 1 calc R
H24B H 0.0133 0.7176 0.1177 0.035 Uiso 1 1 calc R
C25 C 0.2425(17) 0.7149(9) 0.0960(6) 0.032(3) Uani 1 1 d U
H25A H 0.3224 0.7537 0.0870 0.038 Uiso 1 1 calc R
H25B H 0.2153 0.6823 0.0634 0.038 Uiso 1 1 calc R
C26 C 0.4664(14) 0.7210(7) 0.1899(5) 0.019(3) Uani 1 1 d U
H26A H 0.5354 0.6919 0.2178 0.023 Uiso 1 1 calc R
H26B H 0.5372 0.7454 0.1652 0.023 Uiso 1 1 calc R
C27 C 0.7008(17) 0.7530(8) 0.4110(5) 0.025(3) Uani 1 1 d U
F1 F 0.6044(12) 0.8147(6) 0.4099(5) 0.060(3) Uani 1 1 d U
F2 F 0.8048(11) 0.7564(7) 0.4551(3) 0.050(3) Uani 1 1 d U
F3 F 0.6074(9) 0.6912(5) 0.4156(3) 0.0315(19) Uani 1 1 d U
S4 S 0.8029(3) 0.74804(19) 0.34991(12) 0.0178(7) Uani 1 1 d .
O6 O 0.6731(11) 0.7362(7) 0.3072(4) 0.035(3) Uani 1 1 d .
O4 O 0.9095(11) 0.6844(7) 0.3596(4) 0.038(3) Uani 1 1 d .
O5 O 0.8768(11) 0.8232(6) 0.3493(4) 0.032(2) Uani 1 1 d .
C100 C 0.286(2) 0.3038(13) 0.0398(9) 0.071(6) Uani 1 1 d DU
H10A H 0.1768 0.2871 0.0453 0.106 Uiso 1 1 calc R
H10B H 0.3353 0.3291 0.0729 0.106 Uiso 1 1 calc R
H10C H 0.3498 0.2587 0.0317 0.106 Uiso 1 1 calc R
O100 O 0.154(3) 0.3680(19) -0.0350(10) 0.210(17) Uani 1 1 d DU
C101 C 0.279(4) 0.357(3) -0.0040(16) 0.29(4) Uani 1 1 d DU
C102 C 0.438(4) 0.381(2) -0.015(2) 0.182(19) Uani 1 1 d DU
H10D H 0.5031 0.3359 -0.0211 0.273 Uiso 1 1 calc R
H10E H 0.4886 0.4109 0.0159 0.273 Uiso 1 1 calc R
H10F H 0.4286 0.4142 -0.0475 0.273 Uiso 1 1 calc R
C200 C 1.050(19) 0.510(19) 0.983(10) 0.73(15) Uiso 1 1 d DU
O200 O 0.813(6) 0.546(3) 0.938(2) 0.140(17) Uiso 0.50 1 d PDU
C201 C 0.896(12) 0.490(5) 0.955(4) 0.17(3) Uiso 0.50 1 d PDU

loop_
_atom_site_aniso_label
_atom_site_aniso_U_11
_atom_site_aniso_U_22
_atom_site_aniso_U_33
_atom_site_aniso_U_23
_atom_site_aniso_U_13
_atom_site_aniso_U_12
Re1 0.0062(2) 0.0147(3) 0.0151(3) 0.0010(2) 0.00390(16) 0.0004(2)
C1 0.011(6) 0.021(7) 0.024(7) -0.009(5) 0.004(5) -0.004(5)
O1 0.020(4) 0.015(5) 0.022(5) -0.003(4) 0.004(4) 0.000(4)
C2 0.009(5) 0.016(6) 0.018(6) -0.002(5) 0.001(5) -0.006(4)
O2 0.015(4) 0.023(5) 0.032(5) 0.006(4) -0.001(4) 0.008(4)
C3 0.008(5) 0.027(7) 0.011(6) -0.006(5) -0.002(4) 0.008(5)
O3 0.011(4) 0.028(5) 0.020(5) 0.002(4) 0.007(3) -0.009(4)
N1 0.004(4) 0.012(5) 0.018(5) 0.005(4) 0.003(4) -0.003(4)
C4 0.006(5) 0.021(7) 0.023(6) 0.002(5) 0.008(5) 0.000(5)
C5 0.023(7) 0.011(7) 0.029(6) -0.004(4) 0.001(6) 0.000(5)
C6 0.024(7) 0.022(6) 0.028(6) -0.004(5) 0.002(6) 0.000(5)
C7 0.033(7) 0.025(6) 0.013(6) 0.006(5) -0.003(5) -0.007(6)
C8 0.019(7) 0.019(7) 0.031(7) -0.002(5) 0.002(6) 0.007(5)
N2 0.006(3) 0.006(4) 0.013(4) -0.004(3) 0.003(3) -0.001(3)
N3 0.002(4) 0.012(5) 0.019(5) 0.003(4) -0.001(4) -0.002(4)
S1 0.0154(14) 0.0138(16) 0.0150(15) 0.0030(12) 0.0019(12) 0.0002(12)
S2 0.0135(15) 0.0212(18) 0.0272(18) 0.0050(14) -0.0018(13) -0.0044(13)
S3 0.0289(18) 0.0158(18) 0.040(2) 0.0035(16) -0.0087(16) -0.0021(14)
C9 0.007(4) 0.015(4) 0.014(4) -0.001(4) 0.000(3) 0.002(3)
C10 0.010(4) 0.009(4) 0.014(4) 0.000(3) 0.001(3) -0.002(3)
C11 0.011(4) 0.012(4) 0.019(4) -0.007(3) 0.002(3) 0.000(3)
C12 0.010(5) 0.007(5) 0.021(6) -0.004(4) 0.007(5) -0.001(4)
C13 0.006(5) 0.025(6) 0.017(6) -0.008(5) 0.004(4) 0.000(5)
C14 0.008(6) 0.039(7) 0.012(6) -0.001(5) 0.008(5) -0.004(5)
C15 0.008(5) 0.030(6) 0.016(6) 0.001(5) 0.004(4) -0.006(4)
C16 0.003(5) 0.049(7) 0.020(7) 0.018(6) 0.004(4) 0.002(5)
C17 0.010(6) 0.026(7) 0.029(7) 0.017(6) 0.003(5) -0.005(5)
C18 0.006(5) 0.033(8) 0.014(6) 0.010(5) -0.001(4) -0.001(5)
C19 0.006(4) 0.016(4) 0.014(4) 0.001(3) 0.001(3) 0.000(3)
C20 0.006(5) 0.018(6) 0.015(6) 0.001(5) 0.002(4) -0.002(4)
C21 0.006(5) 0.021(7) 0.016(6) -0.002(5) 0.001(4) -0.005(5)
C22 0.007(5) 0.014(7) 0.026(7) -0.004(5) 0.002(5) 0.005(5)
C23 0.018(6) 0.024(8) 0.023(7) -0.003(6) 0.005(5) -0.006(5)
C24 0.024(7) 0.027(8) 0.038(8) 0.003(7) 0.009(6) -0.008(6)
C25 0.030(7) 0.028(8) 0.039(9) -0.003(7) 0.014(7) -0.008(6)
C26 0.013(6) 0.013(6) 0.031(7) 0.011(5) 0.002(5) -0.003(5)
C27 0.034(7) 0.018(6) 0.026(7) 0.002(6) 0.012(5) -0.002(5)
F1 0.058(6) 0.038(5) 0.095(8) 0.009(5) 0.057(6) 0.015(5)
F2 0.048(5) 0.083(8) 0.022(4) -0.013(5) 0.013(3) -0.033(5)
F3 0.031(4) 0.040(5) 0.026(4) 0.002(4) 0.012(3) -0.016(4)
S4 0.0148(14) 0.0213(17) 0.0180(15) 0.0033(14) 0.0051(12) 0.0013(13)
O6 0.027(5) 0.056(7) 0.021(5) 0.007(5) 0.000(4) -0.014(5)
O4 0.023(5) 0.053(7) 0.039(6) -0.013(5) 0.007(5) 0.014(5)
O5 0.023(5) 0.045(7) 0.031(6) 0.006(5) 0.012(4) -0.001(5)
C100 0.042(11) 0.095(18) 0.073(14) -0.006(11) -0.005(9) 0.017(11)
O100 0.21(2) 0.27(3) 0.13(2) 0.14(2) -0.097(18) -0.15(3)
C101 0.22(3) 0.46(9) 0.15(3) 0.19(4) -0.15(3) -0.27(5)
C102 0.16(2) 0.13(3) 0.25(5) 0.10(3) 0.03(3) -0.01(3)

loop_
_atom_type_symbol
_atom_type_description
_atom_type_scat_dispersion_real
_atom_type_scat_dispersion_imag
_atom_type_scat_source
C C 0.0033 0.0016 'International Tables Vol C Tables 4.2.6.8 and 6.1.1.4'
H H 0.0000 0.0000 'International Tables Vol C Tables 4.2.6.8 and 6.1.1.4'
N N 0.0061 0.0033 'International Tables Vol C Tables 4.2.6.8 and 6.1.1.4'
O O 0.0106 0.0060 'International Tables Vol C Tables 4.2.6.8 and 6.1.1.4'
F F 0.0171 0.0103 'International Tables Vol C Tables 4.2.6.8 and 6.1.1.4'
S S 0.1246 0.1234 'International Tables Vol C Tables 4.2.6.8 and 6.1.1.4'
Re Re -1.0185 7.2310 'International Tables Vol C Tables 4.2.6.8 and 6.1.1.4'

loop_
_geom_angle_atom_site_label_1
_geom_angle_atom_site_label_2
_geom_angle_atom_site_label_3
_geom_angle
_geom_angle_site_symmetry_1
_geom_angle_site_symmetry_3
C3 Re1 C1 87.9(5) . .
C3 Re1 C2 87.7(5) . .
C1 Re1 C2 87.1(5) . .
C3 Re1 N3 171.5(4) . .
C1 Re1 N3 99.1(4) . .
C2 Re1 N3 97.4(4) . .
C3 Re1 N1 89.7(4) . .
C1 Re1 N1 177.6(4) . .
C2 Re1 N1 92.4(4) . .
N3 Re1 N1 83.3(3) . .
C3 Re1 N2 99.2(4) . .
C1 Re1 N2 100.6(4) . .
C2 Re1 N2 169.8(4) . .
N3 Re1 N2 74.9(3) . .
N1 Re1 N2 80.2(3) . .
O1 C1 Re1 177.7(11) . .
O2 C2 Re1 179.6(12) . .
O3 C3 Re1 177.9(10) . .
C4 N1 C8 116.6(11) . .
C4 N1 Re1 121.7(8) . .
C8 N1 Re1 121.6(8) . .
N1 C4 C5 123.4(12) . .
C4 C5 C6 119.0(12) . .
C7 C6 C5 118.8(13) . .
C6 C7 C8 118.5(13) . .
N1 C8 C7 123.7(13) . .
C9 N2 C20 119.4(9) . .
C9 N2 Re1 130.1(7) . .
C20 N2 Re1 109.8(7) . .
C18 N3 C19 118.6(10) . .
C18 N3 Re1 130.6(8) . .
C19 N3 Re1 110.1(7) . .
C22 S1 C21 106.9(6) . .
C23 S2 C24 101.9(6) . .
C26 S3 C25 101.9(6) . .
N2 C9 C10 121.3(11) . .
N2 C9 C21 119.5(10) . .
C10 C9 C21 118.7(11) . .
C9 C10 C11 121.5(11) . .
C10 C11 C12 117.7(10) . .
C11 C12 C20 117.9(10) . .
C11 C12 C13 124.5(10) . .
C20 C12 C13 117.5(11) . .
C14 C13 C12 122.0(11) . .
C13 C14 C15 120.8(11) . .
C19 C15 C14 119.5(12) . .
C19 C15 C16 116.0(11) . .
C14 C15 C16 124.4(11) . .
C17 C16 C15 119.3(11) . .
C16 C17 C18 121.5(12) . .
N3 C18 C17 120.4(12) . .
N3 C18 C26 121.1(10) . .
C17 C18 C26 118.3(12) . .
N3 C19 C15 123.4(11) . .
N3 C19 C20 116.9(10) . .
C15 C19 C20 119.4(11) . .
N2 C20 C12 121.7(11) . .
N2 C20 C19 117.5(10) . .
C12 C20 C19 120.3(10) . .
C9 C21 S1 109.5(8) . .
C23 C22 S1 117.2(9) . .
C22 C23 S2 112.5(9) . .
C25 C24 S2 113.0(10) . .
C24 C25 S3 113.8(10) . .
C18 C26 S3 113.8(8) . .
F2 C27 F1 108.9(12) . .
F2 C27 F3 107.7(11) . .
F1 C27 F3 106.3(11) . .
F2 C27 S4 111.3(9) . .
F1 C27 S4 111.0(9) . .
F3 C27 S4 111.4(9) . .
O4 S4 O5 115.9(6) . .
O4 S4 O6 115.0(7) . .
O5 S4 O6 114.2(6) . .
O4 S4 C27 103.8(6) . .
O5 S4 C27 102.0(6) . .
O6 S4 C27 103.4(6) . .
O100 C101 C100 123(2) . .
O100 C101 C102 124(3) . .
C100 C101 C102 112(3) . .
C200 C200 C201 70(10) 3_767 .
C200 C200 C201 59(10) 3_767 3_767
C201 C200 C201 129(10) . 3_767
O200 C201 C200 114(10) . .
O200 C201 C200 115(10) . 3_767
C200 C201 C200 51(10) . 3_767

loop_
_geom_bond_atom_site_label_1
_geom_bond_atom_site_label_2
_geom_bond_distance
_geom_bond_site_symmetry_2
Re1 C3 1.924(13) .
Re1 C1 1.935(13) .
Re1 C2 1.943(12) .
Re1 N3 2.206(9) .
Re1 N1 2.209(10) .
Re1 N2 2.219(9) .
C1 O1 1.148(14) .
C2 O2 1.130(14) .
C3 O3 1.145(15) .
N1 C4 1.339(15) .
N1 C8 1.349(16) .
C4 C5 1.374(18) .
C5 C6 1.386(19) .
C6 C7 1.375(19) .
C7 C8 1.380(19) .
N2 C9 1.323(15) .
N2 C20 1.375(14) .
N3 C18 1.314(16) .
N3 C19 1.386(14) .
S1 C22 1.805(12) .
S1 C21 1.812(12) .
S2 C23 1.821(13) .
S2 C24 1.828(15) .
S3 C26 1.813(13) .
S3 C25 1.833(16) .
C9 C10 1.386(16) .
C9 C21 1.513(16) .
C10 C11 1.388(16) .
C11 C12 1.412(17) .
C12 C20 1.414(16) .
C12 C13 1.436(16) .
C13 C14 1.344(18) .
C14 C15 1.418(18) .
C15 C19 1.403(16) .
C15 C16 1.422(19) .
C16 C17 1.351(19) .
C17 C18 1.421(16) .
C18 C26 1.476(18) .
C19 C20 1.429(17) .
C22 C23 1.534(17) .
C24 C25 1.50(2) .
C27 F2 1.324(16) .
C27 F1 1.335(16) .
C27 F3 1.336(15) .
C27 S4 1.821(13) .
S4 O4 1.421(11) .
S4 O5 1.438(11) .
S4 O6 1.449(10) .
C100 C101 1.415(18) .
O100 C101 1.241(18) .
C101 C102 1.455(19) .
C200 C200 1.3(5) 3_767
C200 C201 1.43(2) .
C200 C201 1.6(2) 3_767
O200 C201 1.24(2) .
C201 C200 1.6(2) 3_767
